data_4125960
loop_
_publ_author_name
'Chen, Cheng-Xia'
'Wei, Zhang-Wen'
'Jiang, Ji-Jun'
'Zheng, Shao-Ping'
'Wang, Hai-Ping'
'Qiu, Qian-Feng'
'Cao, Chen-Chen'
'Fenske, Dieter'
'Su, Cheng-Yong'

_publ_section_title
;
 Dynamic Spacer Installation for Multi-role MOFs: A New Direc-tion toward
 Multifunctional MOFs Achieving Ultrahigh Me-thane Storage Working
 Capacity.
;
_journal_name_full 'Journal of the American Chemical Society'
_journal_paper_doi 10.1021/jacs.7b01320
_journal_year 2017
_chemical_formula_moiety 'C98 H42 F26 O34 Zr6'
_chemical_formula_sum 'C98 H42 F26 O34 Zr6'
_chemical_formula_weight 2804.63
_chemical_name_common LIFM-73
_space_group_crystal_system tetragonal
_space_group_IT_number 131
_space_group_name_Hall '-P 4c 2'
_space_group_name_H-M_alt 'P 42/m m c'
_symmetry_space_group_name_Hall '-P 4c 2'
_symmetry_space_group_name_H-M 'P 42/m m c'
_atom_sites_solution_hydrogens geom
_audit_creation_method SHELXL-2014/7
_cell_angle_alpha 90
_cell_angle_beta 90
_cell_angle_gamma 90
_cell_formula_units_Z 2
_cell_length_a 23.0984(2)
_cell_length_b 23.0984(2)
_cell_length_c 18.8777(4)
_cell_measurement_reflns_used 5159
_cell_measurement_temperature 173(2)
_cell_measurement_theta_max 64.8150
_cell_measurement_theta_min 4.2770
_cell_volume 10071.9(2)
_computing_structure_refinement 'SHELXL-2014/7 (Sheldrick, 2014)'
_computing_structure_solution 'SHELXL-2014/7 (Sheldrick, 2014)'
_diffrn_ambient_temperature 173(2)
_diffrn_detector 'CCD plate'
_diffrn_detector_area_resol_mean 10.6525
_diffrn_detector_type Atlas
_diffrn_measured_fraction_theta_full 0.973
_diffrn_measured_fraction_theta_max 0.973
_diffrn_measurement_device 'four-circle diffractometer'
_diffrn_measurement_device_type 'SuperNova, Dual, Cu at zero, Atlas'
_diffrn_measurement_method '\w scans'
_diffrn_radiation_monochromator mirror
_diffrn_radiation_type CuK\a
_diffrn_radiation_wavelength 1.54178
_diffrn_reflns_av_R_equivalents 0.0412
_diffrn_reflns_av_unetI/netI 0.0382
_diffrn_reflns_Laue_measured_fraction_full 0.973
_diffrn_reflns_Laue_measured_fraction_max 0.973
_diffrn_reflns_limit_h_max 19
_diffrn_reflns_limit_h_min -26
_diffrn_reflns_limit_k_max 26
_diffrn_reflns_limit_k_min -27
_diffrn_reflns_limit_l_max 14
_diffrn_reflns_limit_l_min -21
_diffrn_reflns_number 16220
_diffrn_reflns_point_group_measured_fraction_full 0.973
_diffrn_reflns_point_group_measured_fraction_max 0.973
_diffrn_reflns_theta_full 64.948
_diffrn_reflns_theta_max 64.948
_diffrn_reflns_theta_min 3.827
_diffrn_source 'micro-focus sealed X-ray tube'
_diffrn_source_type 'SuperNova (Cu) X-ray Source'
_exptl_absorpt_coefficient_mu 3.056
_exptl_absorpt_correction_T_max 1.00000
_exptl_absorpt_correction_T_min 0.56940
_exptl_absorpt_correction_type multi-scan
_exptl_absorpt_process_details
;
CrysAlisPro 1.171.38.41 (Rigaku Oxford Diffraction, 2015)
Empirical absorption correction using spherical harmonics,
 implemented in SCALE3 ABSPACK scaling algorithm.
;
_exptl_crystal_colour Colorless
_exptl_crystal_density_diffrn 0.925
_exptl_crystal_description Block
_exptl_crystal_F_000 2752
_exptl_crystal_size_max 0.1
_exptl_crystal_size_mid 0.1
_exptl_crystal_size_min 0.1
_refine_diff_density_max 1.384
_refine_diff_density_min -1.397
_refine_diff_density_rms 0.132
_refine_ls_extinction_method none
_refine_ls_goodness_of_fit_ref 1.085
_refine_ls_hydrogen_treatment constr
_refine_ls_matrix_type full
_refine_ls_number_parameters 239
_refine_ls_number_reflns 4550
_refine_ls_number_restraints 326
_refine_ls_restrained_S_all 1.154
_refine_ls_R_factor_all 0.0871
_refine_ls_R_factor_gt 0.0726
_refine_ls_shift/su_max 0.001
_refine_ls_shift/su_mean 0.000
_refine_ls_structure_factor_coef Fsqd
_refine_ls_weighting_details 'w=1/[\s^2^(Fo^2^)+(0.1532P)^2^+16.1503P] where P=(Fo^2^+2Fc^2^)/3'
_refine_ls_weighting_scheme calc
_refine_ls_wR_factor_gt 0.2161
_refine_ls_wR_factor_ref 0.2304
_reflns_Friedel_coverage 0.000
_reflns_number_gt 3503
_reflns_number_total 4550
_reflns_threshold_expression 'I > 2\s(I)'
_cod_data_source_file LIFM-73.cif
_cod_data_source_block LIFM-73
_cod_original_cell_volume 10071.9(3)
_cod_database_code 4125960
_shelx_shelxl_version_number 2014/7
_shelx_space_group_comment
;
The symmetry employed for this shelxl refinement is uniquely defined
by the following loop, which should always be used as a source of
symmetry information in preference to the above space-group names.
They are only intended as comments.
;

loop_
_space_group_symop_operation_xyz
'x, y, z'
'-y, x, z+1/2'
'-x, -y, z'
'y, -x, z+1/2'
'x, -y, -z'
'-x, y, -z'
'y, x, -z+1/2'
'-y, -x, -z+1/2'
'-x, -y, -z'
'y, -x, -z-1/2'
'x, y, -z'
'-y, x, -z-1/2'
'-x, y, z'
'x, -y, z'
'-y, -x, z-1/2'
'y, x, z-1/2'

loop_
_atom_site_label
_atom_site_type_symbol
_atom_site_fract_x
_atom_site_fract_y
_atom_site_fract_z
_atom_site_U_iso_or_equiv
_atom_site_adp_type
_atom_site_occupancy
_atom_site_site_symmetry_order
_atom_site_calc_flag
_atom_site_refinement_flags_posn
_atom_site_refinement_flags_adp
_atom_site_refinement_flags_occupancy
_atom_site_disorder_assembly
_atom_site_disorder_group
Zr1 Zr 0.0000 0.42477(3) 0.09222(3) 0.0244(3) Uani 1 2 d S T P . .
Zr2 Zr 0.10891(4) 0.5000 0.0000 0.0244(3) Uani 1 4 d S T P . .
F1 F 0.3469(6) 0.2756(5) 0.1096(8) 0.250(4) Uani 0.739(6) 1 d D U P A 1
F1A F 0.2209(12) 0.2697(14) 0.3706(9) 0.250(4) Uani 0.261(6) 1 d D . P A 2
F2 F 0.3766(4) 0.3353(7) 0.1885(7) 0.250(4) Uani 0.739(6) 1 d D . P A 1
F2A F 0.1326(10) 0.2859(13) 0.3423(14) 0.250(4) Uani 0.261(6) 1 d D . P A 2
F3 F 0.3443(6) 0.3653(6) 0.0864(7) 0.250(4) Uani 0.739(6) 1 d D . P A 1
F3A F 0.1762(15) 0.2113(7) 0.3005(13) 0.250(4) Uani 0.261(6) 1 d D . P A 2
F4 F 0.0626(12) 0.0585(6) 0.1003(11) 0.232(19) Uani 0.25 1 d D U P B 1
O1 O 0.0789(2) 0.3872(2) 0.1399(3) 0.0588(13) Uani 1 1 d D . . . .
O2 O 0.1593(3) 0.4426(3) 0.0712(3) 0.0821(19) Uani 1 1 d D . . . .
O3 O 0.0000 0.4515(3) 0.2050(3) 0.0484(15) Uani 1 2 d S TU P . .
O4 O 0.0000 0.6020(4) 0.4630(7) 0.205(8) Uani 0.5 2 d DS TU P C 1
H4 H 0.0000 0.6305 0.4353 0.246 Uiso 0.5 2 calc R U P C 1
O5 O 0.0000 0.3331(2) 0.0598(3) 0.0476(15) Uani 1 2 d S TU P . .
O6 O 0.0543(3) 0.4243(4) 0.0000 0.069(3) Uani 1 2 d S T P . .
O7 O 0.0547(3) 0.5000 0.0917(4) 0.067(2) Uani 1 2 d S T P . .
C1 C 0.2595(3) 0.2985(3) 0.2284(4) 0.172(4) Uani 1 1 d D U . . .
C2 C 0.2756(3) 0.3305(4) 0.1691(4) 0.174(3) Uani 1 1 d D U . . .
H2 H 0.3142 0.3284 0.1520 0.208 Uiso 0.261(6) 1 calc R U P A 2
C3 C 0.2352(4) 0.3655(4) 0.1346(5) 0.163(4) Uani 1 1 d D U . . .
H3 H 0.2464 0.3874 0.0943 0.195 Uiso 1 1 calc R U . . .
C4 C 0.1783(4) 0.3683(4) 0.1595(5) 0.148(3) Uani 1 1 d D U . . .
C5 C 0.1622(3) 0.3367(4) 0.2188(5) 0.162(4) Uani 1 1 d D U . . .
H5 H 0.1236 0.3388 0.2359 0.195 Uiso 1 1 calc R U . . .
C6 C 0.2027(4) 0.3018(4) 0.2533(5) 0.172(4) Uani 1 1 d D U . . .
H6 H 0.1916 0.2803 0.2940 0.206 Uiso 0.739(6) 1 calc R U P A 1
C7 C 0.1335(4) 0.4027(6) 0.1205(7) 0.143(4) Uani 1 1 d D U . . .
C8 C 0.3360(5) 0.3281(5) 0.1400(6) 0.197(4) Uani 0.739(6) 1 d D U P A 1
C8A C 0.1836(7) 0.2676(7) 0.3170(7) 0.197(4) Uani 0.261(6) 1 d D . P A 2
C9 C 0.0000 0.5000 0.4617(5) 0.160(6) Uani 1 4 d DS TU P C .
C10 C 0.0000 0.55200(16) 0.4249(5) 0.157(5) Uani 1 2 d DS TU P . .
H10 H 0.0000 0.5876 0.4500 0.189 Uiso 0.5 2 calc R U P C 2
C11 C 0.0000 0.55200(17) 0.3511(5) 0.135(4) Uani 1 2 d DS TU P C .
H11 H 0.0000 0.5876 0.3260 0.162 Uiso 1 2 calc R U P . .
C12 C 0.0000 0.5000 0.3142(5) 0.096(4) Uani 1 4 d DS TU P . .
C13 C 0.0000 0.5000 0.2352(7) 0.061(3) Uani 1 4 d S TU P C .
C14 C 0.0000 0.3088(6) 0.0000 0.063(3) Uani 1 4 d S TU P . .
C15 C 0.0000 0.2458(4) 0.0000 0.095(4) Uani 1 4 d DS TU P . .
C16 C 0.0000 0.2157(4) 0.0637(2) 0.132(4) Uani 1 2 d DS TU P . .
H16 H 0.0000 0.2363 0.1072 0.158 Uiso 1 2 calc R U P . .
C17 C 0.0000 0.1555(4) 0.0639(2) 0.159(5) Uani 1 2 d DS TU P . .
H17 H 0.0000 0.1350 0.1075 0.191 Uiso 1 2 calc R U P . .
C18 C 0.0000 0.1254(4) 0.0000 0.176(6) Uani 1 4 d DS TU P . .
C19 C 0.0000 0.06026(17) 0.0000 0.186(6) Uani 1 4 d DS TU P . .
C20 C 0.0316(6) 0.0301(3) 0.0506(6) 0.189(8) Uani 0.25 1 d D U P B 1
C21 C -0.0317(6) 0.0301(3) -0.0508(6) 0.189(8) Uani 0.25 1 d D U P B 2
H21 H -0.0533 0.0506 -0.0854 0.226 Uiso 0.25 1 calc R U P B 2

loop_
_atom_site_aniso_label
_atom_site_aniso_U_11
_atom_site_aniso_U_22
_atom_site_aniso_U_33
_atom_site_aniso_U_23
_atom_site_aniso_U_13
_atom_site_aniso_U_12
Zr1 0.0267(4) 0.0227(4) 0.0236(4) 0.0045(2) 0.000 0.000
Zr2 0.0169(5) 0.0291(5) 0.0273(5) 0.000 0.000 0.000
F1 0.206(7) 0.276(8) 0.268(8) 0.069(6) 0.014(6) 0.049(7)
F1A 0.206(7) 0.276(8) 0.268(8) 0.069(6) 0.014(6) 0.049(7)
F2 0.206(7) 0.276(8) 0.268(8) 0.069(6) 0.014(6) 0.049(7)
F2A 0.206(7) 0.276(8) 0.268(8) 0.069(6) 0.014(6) 0.049(7)
F3 0.206(7) 0.276(8) 0.268(8) 0.069(6) 0.014(6) 0.049(7)
F3A 0.206(7) 0.276(8) 0.268(8) 0.069(6) 0.014(6) 0.049(7)
F4 0.27(3) 0.19(2) 0.23(2) -0.024(18) -0.015(18) -0.031(18)
O1 0.046(3) 0.070(3) 0.060(3) -0.001(3) -0.016(2) 0.023(2)
O2 0.087(4) 0.090(4) 0.069(3) -0.007(3) -0.030(3) 0.054(4)
O3 0.068(4) 0.052(4) 0.025(3) 0.005(3) 0.000 0.000
O4 0.38(2) 0.142(12) 0.090(11) -0.031(10) 0.000 0.000
O5 0.065(4) 0.027(3) 0.051(3) 0.009(3) 0.000 0.000
O6 0.074(5) 0.108(6) 0.026(3) 0.000 0.000 -0.067(5)
O7 0.074(5) 0.026(3) 0.100(6) 0.000 0.058(5) 0.000
C1 0.126(6) 0.200(8) 0.190(8) 0.101(7) -0.025(6) 0.045(7)
C2 0.124(6) 0.198(7) 0.199(7) 0.104(6) -0.021(5) 0.039(6)
C3 0.117(6) 0.191(8) 0.179(7) 0.092(6) -0.006(6) 0.044(6)
C4 0.111(6) 0.174(7) 0.160(7) 0.096(6) -0.003(6) 0.046(6)
C5 0.126(6) 0.190(8) 0.171(8) 0.109(6) -0.009(6) 0.044(6)
C6 0.130(7) 0.202(8) 0.183(8) 0.108(7) -0.016(6) 0.047(7)
C7 0.118(7) 0.168(9) 0.144(8) 0.094(7) 0.005(7) 0.051(7)
C8 0.149(6) 0.220(8) 0.221(8) 0.076(7) -0.005(6) 0.031(7)
C8A 0.149(6) 0.220(8) 0.221(8) 0.076(7) -0.005(6) 0.031(7)
C9 0.309(15) 0.124(10) 0.046(8) 0.000 0.000 0.000
C10 0.304(13) 0.116(9) 0.052(5) -0.011(5) 0.000 0.000
C11 0.256(11) 0.095(7) 0.052(5) -0.009(5) 0.000 0.000
C12 0.177(10) 0.073(7) 0.038(5) 0.000 0.000 0.000
C13 0.102(7) 0.055(6) 0.026(5) 0.000 0.000 0.000
C14 0.095(7) 0.034(5) 0.060(5) 0.000 0.000 0.000
C15 0.148(7) 0.047(5) 0.089(6) 0.000 0.000 0.000
C16 0.232(10) 0.049(5) 0.114(7) 0.012(5) 0.000 0.000
C17 0.292(12) 0.049(5) 0.137(9) 0.005(5) 0.000 0.000
C18 0.327(14) 0.052(7) 0.149(10) 0.000 0.000 0.000
C19 0.345(17) 0.052(7) 0.161(12) 0.000 0.000 0.000
C20 0.349(19) 0.053(10) 0.164(15) 0.000(8) -0.009(9) 0.001(9)
C21 0.349(19) 0.053(10) 0.164(15) 0.000(8) -0.009(9) -0.001(9)

loop_
_atom_type_symbol
_atom_type_description
_atom_type_scat_dispersion_real
_atom_type_scat_dispersion_imag
_atom_type_scat_source
C C 0.0181 0.0091 'International Tables Vol C Tables 4.2.6.8 and 6.1.1.4'
H H 0.0000 0.0000 'International Tables Vol C Tables 4.2.6.8 and 6.1.1.4'
O O 0.0492 0.0322 'International Tables Vol C Tables 4.2.6.8 and 6.1.1.4'
F F 0.0727 0.0534 'International Tables Vol C Tables 4.2.6.8 and 6.1.1.4'
Zr Zr -0.1862 2.2449 'International Tables Vol C Tables 4.2.6.8 and 6.1.1.4'

loop_
_geom_angle_atom_site_label_1
_geom_angle_atom_site_label_2
_geom_angle_atom_site_label_3
_geom_angle
_geom_angle_site_symmetry_1
_geom_angle_site_symmetry_3
O6 Zr1 O6 71.5(3) . 13
O6 Zr1 O7 69.9(2) . .
O6 Zr1 O7 110.1(3) 13 .
O6 Zr1 O7 110.1(3) . 3_565
O6 Zr1 O7 69.9(2) 13 3_565
O7 Zr1 O7 72.1(3) . 3_565
O6 Zr1 O5 76.7(2) . .
O6 Zr1 O5 76.7(2) 13 .
O7 Zr1 O5 140.84(16) . .
O7 Zr1 O5 140.84(16) 3_565 .
O6 Zr1 O1 81.2(2) . .
O6 Zr1 O1 144.1(2) 13 .
O7 Zr1 O1 80.5(2) . .
O7 Zr1 O1 143.6(2) 3_565 .
O5 Zr1 O1 74.70(16) . .
O6 Zr1 O1 144.1(2) . 13
O6 Zr1 O1 81.2(2) 13 13
O7 Zr1 O1 143.6(2) . 13
O7 Zr1 O1 80.4(2) 3_565 13
O5 Zr1 O1 74.70(16) . 13
O1 Zr1 O1 111.1(3) . 13
O6 Zr1 O3 141.33(15) . .
O6 Zr1 O3 141.33(15) 13 .
O7 Zr1 O3 77.2(2) . .
O7 Zr1 O3 77.2(2) 3_565 .
O5 Zr1 O3 122.3(2) . .
O1 Zr1 O3 73.65(16) . .
O1 Zr1 O3 73.65(16) 13 .
O6 Zr1 Zr1 90.3(2) . 3_565
O6 Zr1 Zr1 90.3(2) 13 3_565
O7 Zr1 Zr1 36.04(17) . 3_565
O7 Zr1 Zr1 36.04(17) 3_565 3_565
O5 Zr1 Zr1 163.85(15) . 3_565
O1 Zr1 Zr1 113.12(14) . 3_565
O1 Zr1 Zr1 113.11(14) 13 3_565
O3 Zr1 Zr1 73.81(17) . 3_565
O6 Zr1 Zr1 35.75(17) . 11
O6 Zr1 Zr1 35.75(17) 13 11
O7 Zr1 Zr1 89.7(2) . 11
O7 Zr1 Zr1 89.7(2) 3_565 11
O5 Zr1 Zr1 73.85(16) . 11
O1 Zr1 Zr1 114.02(13) . 11
O1 Zr1 Zr1 114.02(13) 13 11
O3 Zr1 Zr1 163.81(17) . 11
Zr1 Zr1 Zr1 90.0 3_565 11
O6 Zr1 Zr2 91.1(2) . 9_565
O6 Zr1 Zr2 35.23(17) 13 9_565
O7 Zr1 Zr2 91.1(2) . 9_565
O7 Zr1 Zr2 34.68(17) 3_565 9_565
O5 Zr1 Zr2 109.68(10) . 9_565
O1 Zr1 Zr2 170.07(14) . 9_565
O1 Zr1 Zr2 78.79(14) 13 9_565
O3 Zr1 Zr2 109.72(11) . 9_565
Zr1 Zr1 Zr2 60.403(11) 3_565 9_565
Zr1 Zr1 Zr2 60.344(10) 11 9_565
O6 Zr1 Zr2 35.23(17) . .
O6 Zr1 Zr2 91.1(2) 13 .
O7 Zr1 Zr2 34.68(17) . .
O7 Zr1 Zr2 91.1(2) 3_565 .
O5 Zr1 Zr2 109.68(10) . .
O1 Zr1 Zr2 78.79(14) . .
O1 Zr1 Zr2 170.07(14) 13 .
O3 Zr1 Zr2 109.72(11) . .
Zr1 Zr1 Zr2 60.403(11) 3_565 .
Zr1 Zr1 Zr2 60.344(10) 11 .
Zr2 Zr1 Zr2 91.29(2) 9_565 .
O7 Zr2 O7 108.3(5) . 11
O7 Zr2 O6 69.94(18) . 5_565
O7 Zr2 O6 69.94(18) 11 5_565
O7 Zr2 O6 69.94(18) . .
O7 Zr2 O6 69.94(18) 11 .
O6 Zr2 O6 108.3(5) 5_565 .
O7 Zr2 O2 79.4(3) . 14_565
O7 Zr2 O2 142.98(16) 11 14_565
O6 Zr2 O2 79.8(3) 5_565 14_565
O6 Zr2 O2 142.38(15) . 14_565
O7 Zr2 O2 142.98(16) . 11
O7 Zr2 O2 79.4(3) 11 11
O6 Zr2 O2 142.38(15) 5_565 11
O6 Zr2 O2 79.8(3) . 11
O2 Zr2 O2 116.7(4) 14_565 11
O7 Zr2 O2 142.98(16) . 5_565
O7 Zr2 O2 79.4(3) 11 5_565
O6 Zr2 O2 79.8(3) 5_565 5_565
O6 Zr2 O2 142.38(15) . 5_565
O2 Zr2 O2 74.6(3) 14_565 5_565
O2 Zr2 O2 73.4(3) 11 5_565
O7 Zr2 O2 79.4(3) . .
O7 Zr2 O2 142.98(16) 11 .
O6 Zr2 O2 142.38(15) 5_565 .
O6 Zr2 O2 79.8(3) . .
O2 Zr2 O2 73.4(3) 14_565 .
O2 Zr2 O2 74.6(3) 11 .
O2 Zr2 O2 116.7(4) 5_565 .
O7 Zr2 Zr1 34.93(13) . .
O7 Zr2 Zr1 89.0(2) 11 .
O6 Zr2 Zr1 89.0(2) 5_565 .
O6 Zr2 Zr1 35.02(13) . .
O2 Zr2 Zr1 111.77(15) 14_565 .
O2 Zr2 Zr1 112.32(17) 11 .
O2 Zr2 Zr1 166.02(18) 5_565 .
O2 Zr2 Zr1 77.31(18) . .
O7 Zr2 Zr1 89.0(2) . 11
O7 Zr2 Zr1 34.93(13) 11 11
O6 Zr2 Zr1 89.0(2) 5_565 11
O6 Zr2 Zr1 35.02(13) . 11
O2 Zr2 Zr1 166.02(18) 14_565 11
O2 Zr2 Zr1 77.31(18) 11 11
O2 Zr2 Zr1 111.77(15) 5_565 11
O2 Zr2 Zr1 112.32(17) . 11
Zr1 Zr2 Zr1 59.31(2) . 11
O7 Zr2 Zr1 89.0(2) . 9_565
O7 Zr2 Zr1 34.93(13) 11 9_565
O6 Zr2 Zr1 35.02(13) 5_565 9_565
O6 Zr2 Zr1 89.0(2) . 9_565
O2 Zr2 Zr1 112.32(17) 14_565 9_565
O2 Zr2 Zr1 111.77(15) 11 9_565
O2 Zr2 Zr1 77.31(18) 5_565 9_565
O2 Zr2 Zr1 166.02(18) . 9_565
Zr1 Zr2 Zr1 88.71(2) . 9_565
Zr1 Zr2 Zr1 59.20(2) 11 9_565
O7 Zr2 Zr1 34.93(13) . 3_565
O7 Zr2 Zr1 89.0(2) 11 3_565
O6 Zr2 Zr1 35.02(13) 5_565 3_565
O6 Zr2 Zr1 89.0(2) . 3_565
O2 Zr2 Zr1 77.31(18) 14_565 3_565
O2 Zr2 Zr1 166.02(18) 11 3_565
O2 Zr2 Zr1 112.32(17) 5_565 3_565
O2 Zr2 Zr1 111.77(15) . 3_565
Zr1 Zr2 Zr1 59.19(2) . 3_565
Zr1 Zr2 Zr1 88.71(2) 11 3_565
Zr1 Zr2 Zr1 59.31(2) 9_565 3_565
C7 O1 Zr1 123.4(5) . .
C7 O2 Zr2 123.8(5) . .
C13 O3 Zr1 133.2(7) . .
C14 O5 Zr1 132.6(7) . .
Zr1 O6 Zr1 108.5(3) 11 .
Zr1 O6 Zr2 109.8(3) 11 .
Zr1 O6 Zr2 109.8(3) . .
Zr2 O7 Zr1 110.4(3) . .
Zr2 O7 Zr1 110.4(3) . 3_565
Zr1 O7 Zr1 107.9(3) . 3_565
C2 C1 C6 119.6(4) . .
C2 C1 C1 126.2(7) . 7
C6 C1 C1 114.2(7) . 7
C1 C2 C3 120.2(5) . .
C1 C2 C8 121.6(6) . .
C3 C2 C8 118.2(6) . .
C2 C3 C4 120.0(5) . .
C5 C4 C3 119.9(5) . .
C5 C4 C7 119.4(8) . .
C3 C4 C7 120.6(8) . .
C4 C5 C6 120.1(5) . .
C5 C6 C1 120.2(5) . .
C5 C6 C8A 118.7(7) . .
C1 C6 C8A 121.0(7) . .
O1 C7 O2 136.6(7) . .
O1 C7 C4 111.6(8) . .
O2 C7 C4 111.8(8) . .
F2 C8 F3 109.9(10) . .
F2 C8 F1 105.8(10) . .
F3 C8 F1 103.0(10) . .
F2 C8 C2 113.8(8) . .
F3 C8 C2 112.7(8) . .
F1 C8 C2 110.9(8) . .
F1A C8A F2A 106.6(11) . .
F1A C8A F3A 107.0(11) . .
F2A C8A F3A 105.9(11) . .
F1A C8A C6 113.6(10) . .
F2A C8A C6 112.2(9) . .
F3A C8A C6 111.1(9) . .
C10 C9 C10 119.9(5) 3_565 .
C10 C9 C9 120.1(3) 3_565 9_566
C10 C9 C9 120.1(3) . 9_566
O4 C10 C9 118.0(7) . .
O4 C10 C11 121.9(6) . .
C9 C10 C11 120.1(4) . .
C12 C11 C10 120.2(4) . .
C11 C12 C11 119.7(5) . 3_565
C11 C12 C13 120.2(3) . .
C11 C12 C13 120.2(3) 3_565 .
O3 C13 O3 126.0(12) . 3_565
O3 C13 C12 117.0(6) . .
O3 C13 C12 117.0(6) 3_565 .
O5 C14 O5 127.0(13) . 11
O5 C14 C15 116.5(6) . .
O5 C14 C15 116.5(6) 11 .
C16 C15 C16 120.0(6) 6 .
C16 C15 C14 120.0(3) 6 .
C16 C15 C14 120.0(3) . .
C15 C16 C17 120.1(4) . .
C16 C17 C18 119.9(4) . .
C17 C18 C17 119.9(6) . 6
C17 C18 C19 120.0(3) . .
C17 C18 C19 120.0(3) 6 .
C20 C19 C20 63.4(13) . 13
C20 C19 C20 119.8(5) . 6
C20 C19 C20 86.9(12) 13 6
C20 C19 C20 86.9(12) . 11
C20 C19 C20 119.8(5) 13 11
C20 C19 C20 63.3(13) 6 11
C21 C19 C21 63.4(13) 6 11
C21 C19 C21 120.0(5) 6 .
C21 C19 C21 87.0(12) 11 .
C21 C19 C21 87.0(12) 6 13
C21 C19 C21 120.0(5) 11 13
C21 C19 C21 63.4(13) . 13
C20 C19 C18 120.1(3) . .
C20 C19 C18 120.1(3) 13 .
C20 C19 C18 120.1(3) 6 .
C20 C19 C18 120.1(3) 11 .
C21 C19 C18 120.0(2) 6 .
C21 C19 C18 120.0(2) 11 .
C21 C19 C18 120.0(2) . .
C21 C19 C18 120.0(2) 13 .
F4 C20 C20 119.1(6) . 14
F4 C20 C19 120.8(7) . .
C20 C20 C19 120.1(3) 14 .
F4 C20 C20 134.0(7) . 11
C20 C20 C20 90.001(1) 14 11
C19 C20 C20 46.6(6) . 11
C21 C21 C19 120.0(2) 14 .
C21 C21 C21 89.999(2) 14 11
C19 C21 C21 46.5(6) . 11

loop_
_geom_bond_atom_site_label_1
_geom_bond_atom_site_label_2
_geom_bond_distance
_geom_bond_site_symmetry_2
Zr1 O6 2.145(5) .
Zr1 O6 2.145(4) 13
Zr1 O7 2.149(5) .
Zr1 O7 2.149(5) 3_565
Zr1 O5 2.204(6) .
Zr1 O1 2.211(4) .
Zr1 O1 2.211(4) 13
Zr1 O3 2.216(6) .
Zr1 Zr1 3.4754(12) 3_565
Zr1 Zr1 3.4817(12) 11
Zr1 Zr2 3.5184(7) 9_565
Zr1 Zr2 3.5184(7) .
Zr2 O7 2.136(6) .
Zr2 O7 2.136(6) 11
Zr2 O6 2.157(6) 5_565
Zr2 O6 2.157(6) .
Zr2 O2 2.219(5) 14_565
Zr2 O2 2.219(5) 11
Zr2 O2 2.219(5) 5_565
Zr2 O2 2.219(5) .
Zr2 Zr1 3.5184(7) 11
Zr2 Zr1 3.5184(7) 9_565
Zr2 Zr1 3.5184(7) 3_565
F1 C8 1.365(9) .
F1A C8A 1.331(9) .
F2 C8 1.321(9) .
F2A C8A 1.340(9) .
F3 C8 1.343(9) .
F3A C8A 1.348(9) .
F4 C20 1.351(7) .
O1 C7 1.361(11) .
O2 C7 1.438(11) .
O3 C13 1.257(8) .
O4 C10 1.362(7) .
O5 C14 1.260(9) .
O6 Zr1 2.145(4) 11
O7 Zr1 2.149(5) 3_565
C1 C2 1.392(7) .
C1 C6 1.396(7) .
C1 C1 1.513(8) 7
C2 C3 1.396(7) .
C2 C8 1.500(8) .
C3 C4 1.397(7) .
C4 C5 1.387(7) .
C4 C7 1.498(8) .
C5 C6 1.396(7) .
C6 C8A 1.504(9) .
C9 C10 1.388(5) 3_565
C9 C10 1.388(5) .
C9 C9 1.445(19) 9_566
C10 C11 1.392(5) .
C11 C12 1.389(5) .
C12 C11 1.389(5) 3_565
C12 C13 1.491(16) .
C13 O3 1.257(8) 3_565
C14 O5 1.260(9) 11
C14 C15 1.455(17) .
C15 C16 1.388(5) 6
C15 C16 1.388(5) .
C16 C17 1.391(7) .
C17 C18 1.393(6) .
C18 C17 1.393(6) 6
C18 C19 1.504(11) .
C19 C20 1.390(7) .
C19 C20 1.390(7) 13
C19 C20 1.390(7) 6
C19 C20 1.390(7) 11
C19 C21 1.393(7) 6
C19 C21 1.393(7) 11
C19 C21 1.394(7) .
C19 C21 1.394(7) 13
C20 C20 1.389(13) 14
C20 C20 1.91(2) 11
C21 C21 1.390(12) 14
C21 C21 1.92(2) 11
